data_7016629
loop_
_publ_author_name
'Matouzenko, Galina S.'
'Jeanneau, Erwann'
'Yu Verat, Alexander'
'Bousseksou, Azzedine'

_publ_section_title
;
 Spin crossover and polymorphism in a family of
 1,2-bis(4-pyridyl)ethene-bridged binuclear iron(ii) complexes. A key
 role of structural distortions.
;
_journal_issue 37
_journal_name_full 'Dalton transactions (Cambridge, England : 2003)'
_journal_page_first 9608
_journal_page_last 9618
_journal_paper_doi 10.1039/c1dt10312a
_journal_volume 40
_journal_year 2011
_chemical_formula_moiety 'C40 H36 Fe2 N12 S4'
_chemical_formula_sum 'C40 H36 Fe2 N12 S4'
_chemical_formula_weight 924.79
_space_group_IT_number 15
_symmetry_cell_setting monoclinic
_symmetry_space_group_name_Hall '-C 2yc'
_symmetry_space_group_name_H-M 'C 1 2/c 1'
_atom_sites_solution_hydrogens geom
_atom_sites_solution_primary direct
_cell_angle_alpha 90
_cell_angle_beta 114.08(2)
_cell_angle_gamma 90
_cell_formula_units_Z 4
_cell_length_a 21.017(3)
_cell_length_b 12.4290(10)
_cell_length_c 19.390(3)
_cell_measurement_reflns_used 5576
_cell_measurement_temperature 183
_cell_measurement_theta_max 29.4941
_cell_measurement_theta_min 3.3412
_cell_volume 4624.3(13)
_computing_cell_refinement 'DENZO/SCALEPACK (Otwinowski & Minor, 1997)'
_computing_data_collection 'COLLECT (Nonius, 2001).'
_computing_data_reduction 'DENZO/SCALEPACK (Otwinowski & Minor, 1997)'
_computing_molecular_graphics 'CAMERON (Watkin et al., 1996)'
_computing_publication_material 'CRYSTALS (Betteridge et al., 2003)'
_computing_structure_refinement 'CRYSTALS (Betteridge et al., 2003)'
_computing_structure_solution 'SIR97 (Altomare et al., 1999)'
_diffrn_ambient_temperature 183
_diffrn_measured_fraction_theta_full 0.996
_diffrn_measured_fraction_theta_max 0.884
_diffrn_measurement_device 'Nonius KappaCCD'
_diffrn_measurement_device_type Area
_diffrn_measurement_method '\f & \w scans'
_diffrn_radiation_monochromator graphite
_diffrn_radiation_type 'Mo K\a'
_diffrn_radiation_wavelength 0.71069
_diffrn_reflns_av_R_equivalents 0.062
_diffrn_reflns_limit_h_max 26
_diffrn_reflns_limit_h_min -28
_diffrn_reflns_limit_k_max 17
_diffrn_reflns_limit_k_min 0
_diffrn_reflns_limit_l_max 25
_diffrn_reflns_limit_l_min 0
_diffrn_reflns_number 5693
_diffrn_reflns_theta_full 26.539
_diffrn_reflns_theta_max 29.488
_diffrn_reflns_theta_min 3.341
_diffrn_standards_number 0
_exptl_absorpt_coefficient_mu 0.868
_exptl_absorpt_correction_T_max 0.921
_exptl_absorpt_correction_T_min 0.767
_exptl_absorpt_correction_type analytical
_exptl_absorpt_process_details
;
Clark, R. C. & Reid, J. S. (1995). Acta Cryst. A51, 887-897
;
_exptl_crystal_colour black
_exptl_crystal_density_diffrn 1.328
_exptl_crystal_density_method 'not measured'
_exptl_crystal_description prism
_exptl_crystal_F_000 2230
_exptl_crystal_size_max 0.3
_exptl_crystal_size_mid 0.29
_exptl_crystal_size_min 0.12
_platon_squeeze_details
;
;
_refine_diff_density_max 1.33
_refine_diff_density_min -1.20
_refine_ls_extinction_method None
_refine_ls_goodness_of_fit_ref 0.9792
_refine_ls_hydrogen_treatment none
_refine_ls_matrix_type full
_refine_ls_number_parameters 262
_refine_ls_number_reflns 5693
_refine_ls_number_restraints 0
_refine_ls_R_factor_all 0.1006
_refine_ls_R_factor_gt 0.0670
_refine_ls_shift/su_max 0.0009257
_refine_ls_shift/su_mean 0.2730211
_refine_ls_structure_factor_coef Fsqd
_refine_ls_weighting_details
;
Method, part 1, Chebychev polynomial, (Watkin, 1994, Prince, 1982)
[weight] = 1.0/[A~0~*T~0~(x)+A~1~*T~1~(x) ... +A~n-1~]*T~n-1~(x)]
where A~i~ are the Chebychev coefficients listed below and x= Fcalc/Fmax
Method = Robust Weighting (Prince, 1982)
W = [weight] * [1-(deltaF/6*sigmaF)^2^]^2^
A~i~ are:
763. 0.106E+04 496. 120.
;
_refine_ls_weighting_scheme calc
_refine_ls_wR_factor_all 0.1018
_refine_ls_wR_factor_gt 0.0880
_refine_ls_wR_factor_ref 0.1018
_reflns_limit_h_max 26
_reflns_limit_h_min -28
_reflns_limit_k_max 17
_reflns_limit_k_min 0
_reflns_limit_l_max 25
_reflns_limit_l_min 0
_reflns_number_gt 3574
_reflns_number_total 5693
_reflns_threshold_expression I>2.0\s(I)
_oxford_diffrn_Wilson_B_factor 0.00
_oxford_diffrn_Wilson_scale 0.00
_oxford_refine_ls_r_factor_ref 0.1006
_oxford_refine_ls_scale 1.675(6)
_oxford_reflns_number_all 5693
_oxford_reflns_threshold_expression_ref I>-10.0\s(I)
_cod_data_source_file c1dt10312a.txt
_cod_data_source_block 1(183K)
_cod_depositor_comments
;
The following automatic conversions were performed:

'_symmetry_cell_setting' value 'Monoclinic' changed to 'monoclinic'
according to /home/saulius/struct/CIF-dictionaries/cif_core.dic
dictionary named 'cif_core.dic' version 2.4.1 from 2010-06-29.

Automatic conversion script
Id: cif_fix_values 1715 2011-07-08 13:25:40Z adriana 
;
_cod_original_sg_symbol_H-M 'C 1 2/c 1 '
_cod_database_code 7016629

loop_
_symmetry_equiv_pos_as_xyz
x,y,z
-x,-y,-z
x+1/2,y+1/2,z
-x+1/2,-y+1/2,-z
-x,y,-z+1/2
x,-y,z+1/2
-x+1/2,y+1/2,-z+1/2
x+1/2,-y+1/2,z+1/2

loop_
_atom_site_label
_atom_site_type_symbol
_atom_site_fract_x
_atom_site_fract_y
_atom_site_fract_z
_atom_site_U_iso_or_equiv
_atom_site_occupancy
_atom_site_adp_type
_atom_site_refinement_flags_posn
_atom_site_disorder_group
C1 C 0.6989(2) 0.4327(3) 0.8439(3) 0.0508 1.0000 Uani . .
C3 C 0.6154(2) 0.7086(4) 0.8234(3) 0.0582 1.0000 Uani . .
C4 C 0.5855(2) 0.7869(5) 0.8500(3) 0.0630 1.0000 Uani . .
C5 C 0.5774(2) 0.8889(5) 0.8195(3) 0.0624 1.0000 Uani . .
C6 C 0.5984(2) 0.9071(4) 0.7623(3) 0.0533 1.0000 Uani . .
C7 C 0.6271(2) 0.8250(3) 0.7378(2) 0.0464 1.0000 Uani . .
C8 C 0.6532(2) 0.8392(3) 0.6772(2) 0.0531 1.0000 Uani . .
C9 C 0.5884(2) 0.7118(4) 0.5726(2) 0.0584 1.0000 Uani . .
C10 C 0.54497(19) 0.6299(3) 0.5895(2) 0.0426 1.0000 Uani . .
C11 C 0.4754(2) 0.6124(4) 0.5396(2) 0.0520 1.0000 Uani . .
C12 C 0.4385(2) 0.5330(4) 0.5556(3) 0.0581 1.0000 Uani . .
C13 C 0.4695(2) 0.4726(4) 0.6202(3) 0.0520 1.0000 Uani . .
C14 C 0.5379(2) 0.4952(3) 0.6671(2) 0.0469 1.0000 Uani . .
C15 C 0.6854(2) 0.4065(3) 0.6410(2) 0.0427 1.0000 Uani . .
C16 C 0.7003(2) 0.3373(3) 0.5943(2) 0.0431 1.0000 Uani . .
C17 C 0.73986(19) 0.3704(3) 0.5571(2) 0.0394 1.0000 Uani . .
C18 C 0.7636(2) 0.4769(3) 0.5695(2) 0.0444 1.0000 Uani . .
C19 C 0.74713(19) 0.5402(3) 0.6176(2) 0.0448 1.0000 Uani . .
H191 H 0.7642 0.6098 0.6274 0.0540 1.0000 Uiso R .
Fe1 Fe 0.67778(3) 0.61143(5) 0.71958(4) 0.0460 1.0000 Uani . .
N2 N 0.7773(2) 0.6554(3) 0.7705(2) 0.0601 1.0000 Uani . .
N5 N 0.57503(16) 0.5719(2) 0.65253(19) 0.0431 1.0000 Uani . .
N4 N 0.65368(17) 0.7360(3) 0.63862(19) 0.0476 1.0000 Uani . .
N3 N 0.63684(16) 0.7252(3) 0.7684(2) 0.0488 1.0000 Uani . .
N6 N 0.70750(16) 0.5094(2) 0.65287(18) 0.0396 1.0000 Uani . .
N1 N 0.68765(17) 0.4980(3) 0.7975(2) 0.0573 1.0000 Uani . .
S1 S 0.71429(8) 0.34180(11) 0.90926(8) 0.0716 1.0000 Uani . .
H31 H 0.6206 0.6396 0.8448 0.0689 1.0000 Uiso R .
H41 H 0.5707 0.7720 0.8880 0.0708 1.0000 Uiso R .
H51 H 0.5581 0.9435 0.8371 0.0728 1.0000 Uiso R .
H61 H 0.5931 0.9731 0.7404 0.0632 1.0000 Uiso R .
H81 H 0.7008 0.8663 0.6997 0.0608 1.0000 Uiso R .
H82 H 0.6253 0.8903 0.6411 0.0605 1.0000 Uiso R .
H91 H 0.5620 0.7760 0.5545 0.0672 1.0000 Uiso R .
H92 H 0.6012 0.6824 0.5323 0.0670 1.0000 Uiso R .
H111 H 0.4551 0.6552 0.4975 0.0566 1.0000 Uiso R .
H121 H 0.3927 0.5210 0.5234 0.0647 1.0000 Uiso R .
H131 H 0.4450 0.4187 0.6322 0.0616 1.0000 Uiso R .
H141 H 0.5584 0.4547 0.7112 0.0557 1.0000 Uiso R .
H151 H 0.6588 0.3833 0.6663 0.0499 1.0000 Uiso R .
H161 H 0.6837 0.2688 0.5886 0.0519 1.0000 Uiso R .
H181 H 0.7904 0.5042 0.5448 0.0518 1.0000 Uiso R .
H4 H 0.6886 0.7395 0.6237 0.0632 1.0000 Uiso R .
S2 S 0.92050(9) 0.68478(16) 0.83457(16) 0.1516 1.0000 Uani . 2
C2 C 0.8367(3) 0.6661(4) 0.7968(4) 0.0829 1.0000 Uani . 2
C20 C 0.7578(2) 0.3027(3) 0.5062(2) 0.0444 1.0000 Uani . .
H201 H 0.7821 0.3345 0.4795 0.0543 1.0000 Uiso R .

loop_
_atom_site_aniso_label
_atom_site_aniso_U_11
_atom_site_aniso_U_22
_atom_site_aniso_U_33
_atom_site_aniso_U_23
_atom_site_aniso_U_13
_atom_site_aniso_U_12
C1 0.039(2) 0.034(2) 0.060(3) -0.009(2) 0.000(2) 0.0053(18)
C3 0.036(2) 0.068(3) 0.053(3) 0.013(2) 0.001(2) -0.011(2)
C4 0.038(2) 0.089(4) 0.051(3) 0.008(3) 0.007(2) -0.018(3)
C5 0.042(2) 0.069(3) 0.060(3) -0.012(3) 0.005(2) -0.014(3)
C6 0.053(3) 0.041(2) 0.054(3) 0.000(2) 0.009(2) -0.009(2)
C7 0.037(2) 0.039(2) 0.046(2) 0.0022(19) 0.0000(19) -0.0109(18)
C8 0.058(3) 0.036(2) 0.057(3) 0.003(2) 0.015(2) -0.008(2)
C9 0.056(3) 0.046(3) 0.047(3) 0.007(2) -0.006(2) -0.005(2)
C10 0.036(2) 0.036(2) 0.040(2) -0.0042(17) -0.0003(17) 0.0037(17)
C11 0.042(2) 0.044(2) 0.044(2) -0.006(2) -0.0099(18) 0.008(2)
C12 0.031(2) 0.058(3) 0.064(3) -0.017(2) -0.002(2) 0.002(2)
C13 0.034(2) 0.047(2) 0.067(3) -0.013(2) 0.012(2) -0.0051(19)
C14 0.039(2) 0.043(2) 0.047(2) -0.0024(19) 0.0064(19) -0.0036(18)
C15 0.044(2) 0.034(2) 0.040(2) 0.0047(17) 0.0068(18) -0.0026(17)
C16 0.046(2) 0.0296(19) 0.042(2) -0.0009(17) 0.0066(19) -0.0014(17)
C17 0.0356(19) 0.035(2) 0.033(2) 0.0007(16) -0.0008(16) 0.0019(16)
C18 0.036(2) 0.035(2) 0.054(3) 0.0014(19) 0.0115(19) -0.0003(17)
C19 0.035(2) 0.0307(19) 0.056(3) -0.0003(19) 0.0059(19) -0.0043(16)
Fe1 0.0402(3) 0.0291(3) 0.0612(4) 0.0032(3) 0.0131(3) 0.0019(3)
N2 0.066(3) 0.037(2) 0.072(3) -0.0121(19) 0.023(2) -0.0053(19)
N5 0.0345(17) 0.0346(17) 0.046(2) 0.0002(15) 0.0018(15) 0.0021(14)
N4 0.044(2) 0.0414(19) 0.047(2) 0.0023(16) 0.0076(16) -0.0037(16)
N3 0.0319(17) 0.048(2) 0.050(2) 0.0131(17) -0.0002(16) -0.0089(15)
N6 0.0359(17) 0.0277(15) 0.0412(19) -0.0003(14) 0.0014(15) -0.0031(13)
N1 0.0372(19) 0.0354(19) 0.079(3) -0.0009(19) 0.0028(19) 0.0000(16)
S1 0.0870(10) 0.0598(8) 0.0615(8) 0.0093(7) 0.0235(7) 0.0282(7)
S2 0.0649(11) 0.0860(13) 0.252(3) -0.0820(16) 0.0112(14) -0.0031(9)
C2 0.075(4) 0.047(3) 0.106(5) -0.033(3) 0.016(4) -0.001(3)
C20 0.042(2) 0.040(2) 0.040(2) 0.0016(19) 0.0047(18) -0.0011(18)

loop_
_atom_type_symbol
_atom_type_scat_dispersion_real
_atom_type_scat_dispersion_imag
_atom_type_scat_Cromer_Mann_a1
_atom_type_scat_Cromer_Mann_b1
_atom_type_scat_Cromer_Mann_a2
_atom_type_scat_Cromer_Mann_b2
_atom_type_scat_Cromer_Mann_a3
_atom_type_scat_Cromer_Mann_b3
_atom_type_scat_Cromer_Mann_a4
_atom_type_scat_Cromer_Mann_b4
_atom_type_scat_Cromer_Mann_c
_atom_type_scat_source
C 0.0033 0.0016 2.3100 20.8439 1.0200 10.2075 1.5886 0.5687 0.8650 51.6512 0.2156 'International Tables Vol C 4.2.6.8 and 6.1.1.4'
H 0.0000 0.0000 0.4930 10.5109 0.3229 26.1257 0.1402 3.1424 0.0408 57.7998 0.0030 'International Tables Vol C 4.2.6.8 and 6.1.1.4'
N 0.0061 0.0033 12.2126 0.0057 3.1322 9.8933 2.0125 28.9975 1.1663 0.5826 -11.5290 'International Tables Vol C 4.2.6.8 and 6.1.1.4'
O 0.0106 0.0060 3.0485 13.2771 2.2868 5.7011 1.5463 0.3239 0.8670 32.9089 0.2508 'International Tables Vol C 4.2.6.8 and 6.1.1.4'
S 0.1246 0.1234 6.9053 1.4679 5.2034 22.2151 1.4379 0.2536 1.5863 56.1720 0.8669 'International Tables Vol C 4.2.6.8 and 6.1.1.4'
Fe 0.3463 0.8444 11.7695 4.7611 7.3573 0.3072 3.5222 15.3535 2.3045 76.8805 1.0369 'International Tables Vol C 4.2.6.8 and 6.1.1.4'

loop_
_geom_angle_atom_site_label_1
_geom_angle_site_symmetry_1
_geom_angle_atom_site_label_2
_geom_angle_atom_site_label_3
_geom_angle_site_symmetry_3
_geom_angle
_geom_angle_publ_flag
N1 . C1 S1 . 179.5(4) yes
C4 . C3 N3 . 123.3(5) yes
C4 . C3 H31 . 118.1 no
N3 . C3 H31 . 118.6 no
C3 . C4 C5 . 119.1(5) yes
C3 . C4 H41 . 120.8 no
C5 . C4 H41 . 120.1 no
C4 . C5 C6 . 118.4(5) yes
C4 . C5 H51 . 120.7 no
C6 . C5 H51 . 120.9 no
C5 . C6 C7 . 119.5(5) yes
C5 . C6 H61 . 120.6 no
C7 . C6 H61 . 119.9 no
C6 . C7 C8 . 122.8(4) yes
C6 . C7 N3 . 122.7(4) yes
C8 . C7 N3 . 114.5(4) yes
C7 . C8 N4 . 112.0(3) yes
C7 . C8 H81 . 109.1 no
N4 . C8 H81 . 107.8 no
C7 . C8 H82 . 110.1 no
N4 . C8 H82 . 109.6 no
H81 . C8 H82 . 108.1 no
C10 . C9 N4 . 112.6(3) yes
C10 . C9 H91 . 109.7 no
N4 . C9 H91 . 110.1 no
C10 . C9 H92 . 107.9 no
N4 . C9 H92 . 107.7 no
H91 . C9 H92 . 108.8 no
C9 . C10 C11 . 120.9(4) yes
C9 . C10 N5 . 117.8(3) yes
C11 . C10 N5 . 121.2(4) yes
C10 . C11 C12 . 119.0(4) yes
C10 . C11 H111 . 119.9 no
C12 . C11 H111 . 121.2 no
C11 . C12 C13 . 119.9(4) yes
C11 . C12 H121 . 119.8 no
C13 . C12 H121 . 120.3 no
C12 . C13 C14 . 118.0(4) yes
C12 . C13 H131 . 121.1 no
C14 . C13 H131 . 121.0 no
C13 . C14 N5 . 123.2(4) yes
C13 . C14 H141 . 117.6 no
N5 . C14 H141 . 119.2 no
C16 . C15 N6 . 123.5(4) yes
C16 . C15 H151 . 120.2 no
N6 . C15 H151 . 116.3 no
C15 . C16 C17 . 120.7(4) yes
C15 . C16 H161 . 119.2 no
C17 . C16 H161 . 120.1 no
C16 . C17 C18 . 116.4(4) yes
C16 . C17 C20 . 124.3(4) yes
C18 . C17 C20 . 119.3(4) yes
C17 . C18 C19 . 119.3(4) yes
C17 . C18 H181 . 120.0 no
C19 . C18 H181 . 120.7 no
C18 . C19 H191 . 119.5 no
C18 . C19 N6 . 124.7(4) yes
H191 . C19 N6 . 115.8 no
N2 . Fe1 N5 . 171.98(17) yes
N2 . Fe1 N4 . 92.99(15) yes
N5 . Fe1 N4 . 80.52(13) yes
N2 . Fe1 N3 . 97.71(14) yes
N5 . Fe1 N3 . 85.85(13) yes
N4 . Fe1 N3 . 79.69(14) yes
N2 . Fe1 N6 . 87.41(14) yes
N5 . Fe1 N6 . 88.05(13) yes
N4 . Fe1 N6 . 91.53(13) yes
N3 . Fe1 N6 . 170.02(13) yes
N2 . Fe1 N1 . 93.11(16) yes
N5 . Fe1 N1 . 93.82(14) yes
N4 . Fe1 N1 . 171.77(15) yes
N3 . Fe1 N1 . 94.01(15) yes
N6 . Fe1 N1 . 94.25(15) yes
Fe1 . N2 C2 . 169.9(4) yes
Fe1 . N5 C10 . 115.4(3) yes
Fe1 . N5 C14 . 125.9(3) yes
C10 . N5 C14 . 118.7(3) yes
C8 . N4 C9 . 114.6(3) yes
C8 . N4 Fe1 . 107.9(3) yes
C9 . N4 Fe1 . 110.6(3) yes
C8 . N4 H4 . 107.3 no
C9 . N4 H4 . 109.0 no
Fe1 . N4 H4 . 107.2 no
Fe1 . N3 C7 . 116.2(3) yes
Fe1 . N3 C3 . 126.8(3) yes
C7 . N3 C3 . 116.9(4) yes
Fe1 . N6 C15 . 121.0(3) yes
Fe1 . N6 C19 . 123.6(3) yes
C15 . N6 C19 . 115.4(4) yes
Fe1 . N1 C1 . 174.7(4) yes
S2 . C2 N2 . 178.3(5) yes
C17 . C20 C20 4_656 124.8(6) yes
C17 . C20 H201 . 118.3 no
C20 4_656 C20 H201 . 116.9 no

loop_
_geom_bond_atom_site_label_1
_geom_bond_atom_site_label_2
_geom_bond_site_symmetry_2
_geom_bond_distance
_geom_bond_publ_flag
C1 N1 . 1.163(5) yes
C1 S1 . 1.629(5) yes
C3 C4 . 1.368(7) yes
C3 N3 . 1.332(6) yes
C3 H31 . 0.940 no
C4 C5 . 1.380(7) yes
C4 H41 . 0.928 no
C5 C6 . 1.368(6) yes
C5 H51 . 0.924 no
C6 C7 . 1.367(6) yes
C6 H61 . 0.909 no
C7 C8 . 1.495(6) yes
C7 N3 . 1.354(5) yes
C8 N4 . 1.486(5) yes
C8 H81 . 0.975 no
C8 H82 . 0.950 no
C9 C10 . 1.491(6) yes
C9 N4 . 1.476(5) yes
C9 H91 . 0.953 no
C9 H92 . 0.994 no
C10 C11 . 1.402(5) yes
C10 N5 . 1.335(5) yes
C11 C12 . 1.367(6) yes
C11 H111 . 0.921 no
C12 C13 . 1.375(6) yes
C12 H121 . 0.920 no
C13 C14 . 1.380(5) yes
C13 H131 . 0.931 no
C14 N5 . 1.334(5) yes
C14 H141 . 0.933 no
C15 C16 . 1.372(5) yes
C15 N6 . 1.348(4) yes
C15 H151 . 0.928 no
C16 C17 . 1.368(5) yes
C16 H161 . 0.909 no
C17 C18 . 1.400(5) yes
C17 C20 . 1.459(6) yes
C18 C19 . 1.368(6) yes
C18 H181 . 0.938 no
C19 H191 . 0.925 no
C19 N6 . 1.332(5) yes
Fe1 N2 . 1.991(4) yes
Fe1 N5 . 2.075(3) yes
Fe1 N4 . 2.114(3) yes
Fe1 N3 . 2.073(4) yes
Fe1 N6 . 2.081(3) yes
Fe1 N1 . 2.014(4) yes
N2 C2 . 1.149(6) yes
N4 H4 . 0.893 no
S2 C2 . 1.624(6) yes
C20 C20 4_656 1.348(7) yes
C20 H201 . 0.950 no

loop_
_platon_squeeze_void_nr
_platon_squeeze_void_average_x
_platon_squeeze_void_average_y
_platon_squeeze_void_average_z
_platon_squeeze_void_volume
_platon_squeeze_void_count_electrons
_platon_squeeze_void_content
1 0.500 0.000 0.000 164 79 ' '
2 0.500 0.000 0.500 164 79 ' '
3 0.000 0.183 0.250 7 2 ' '
4 1.000 0.501 -0.001 163 79 ' '
5 0.000 0.501 0.501 163 79 ' '
6 0.500 0.324 0.750 6 2 ' '
7 0.500 0.675 0.250 6 2 ' '
8 0.000 0.824 0.750 6 2 ' '
